data_7058800
loop_
_publ_author_name
'Przychodze\'n, Witold'
'Chojnacki, Jaros\/law'
'Nierzwicki, \/Lukasz'

_publ_section_title
;
 Medium-sized cyclic bis(anisylphosphonothioyl)disulfanes and their
 corresponding cyclic sulfane-structures and most characteristic reactions
;
_journal_issue 38
_journal_name_full 'New Journal of Chemistry'
_journal_page_first 15413
_journal_paper_doi 10.1039/C9NJ03682B
_journal_volume 43
_journal_year 2019
_chemical_formula_moiety 'C16 H18 O4 P2 S3'
_chemical_formula_sum 'C16 H18 O4 P2 S3'
_chemical_formula_weight 432.42
_space_group_crystal_system monoclinic
_space_group_IT_number 14
_space_group_name_Hall '-P 2ybc'
_space_group_name_H-M_alt 'P 1 21/c 1'
_symmetry_space_group_name_Hall '-P 2ybc'
_symmetry_space_group_name_H-M 'P 1 21/c 1'
_atom_sites_solution_hydrogens geom
_audit_creation_date 2019-08-20
_audit_creation_method
;
Olex2 1.2
(compiled 2018.05.29 svn.r3508 for OlexSys, GUI svn.r5506)
;
_audit_update_record
;
2019-08-20 deposited with the CCDC.    2019-08-27 downloaded from the CCDC.
;
_cell_angle_alpha 90
_cell_angle_beta 92.598(5)
_cell_angle_gamma 90
_cell_formula_units_Z 8
_cell_length_a 7.2217(5)
_cell_length_b 15.7169(6)
_cell_length_c 33.5977(17)
_cell_measurement_reflns_used 15703
_cell_measurement_temperature 130(2)
_cell_measurement_theta_max 29.61
_cell_measurement_theta_min 2.24
_cell_volume 3809.5(4)
_computing_cell_refinement 'X-Area Recipe 1.33.0.0 (STOE, 2015)'
_computing_data_collection 'X-Area WinXpose 2.0.22.0 (STOE, 2016)'
_computing_data_reduction 'STOE X-Area'
_computing_molecular_graphics 'Olex2 (Dolomanov et al., 2009)'
_computing_publication_material 'Olex2 (Dolomanov et al., 2009)'
_computing_structure_refinement 'ShelXL (Sheldrick, 2015)'
_computing_structure_solution 'ShelXS (Sheldrick, 2008)'
_diffrn_ambient_temperature 130(2)
_diffrn_detector_area_resol_mean 6.67
_diffrn_measured_fraction_theta_full 0.985
_diffrn_measured_fraction_theta_max 0.985
_diffrn_measurement_device_type 'STOE IPDS 2T'
_diffrn_measurement_method 'rotation method, \w scans'
_diffrn_radiation_type MoK\a
_diffrn_radiation_wavelength 0.71073
_diffrn_reflns_av_R_equivalents 0.0565
_diffrn_reflns_av_unetI/netI 0.0752
_diffrn_reflns_Laue_measured_fraction_full 0.985
_diffrn_reflns_Laue_measured_fraction_max 0.985
_diffrn_reflns_limit_h_max 8
_diffrn_reflns_limit_h_min -8
_diffrn_reflns_limit_k_max 18
_diffrn_reflns_limit_k_min -19
_diffrn_reflns_limit_l_max 41
_diffrn_reflns_limit_l_min -41
_diffrn_reflns_number 15794
_diffrn_reflns_point_group_measured_fraction_full 0.985
_diffrn_reflns_point_group_measured_fraction_max 0.985
_diffrn_reflns_theta_full 25.242
_diffrn_reflns_theta_max 25.999
_diffrn_reflns_theta_min 2.234
_diffrn_source 'GeniX Mo, 0.05 x 0.05 mm2 microfocus'
_exptl_absorpt_coefficient_mu 0.576
_exptl_absorpt_correction_T_max 0.973
_exptl_absorpt_correction_T_min 0.834
_exptl_absorpt_correction_type integration
_exptl_absorpt_process_details
'STOE X-Red32, absorption correction by Gaussian integration, analogous to P. Coppens, "The Evaluation of Absorption and Extinction in Single-Crystal Structure Analysis", published in F. R. Ahmed (Editor), "Crystallographic Computing", Munksgaard, Copenhagen (1970), 255 - 270'
_exptl_crystal_colour colourless
_exptl_crystal_colour_primary colourless
_exptl_crystal_density_diffrn 1.508
_exptl_crystal_density_method 'not measured'
_exptl_crystal_description column
_exptl_crystal_F_000 1792
_exptl_crystal_size_max 0.29
_exptl_crystal_size_mid 0.05
_exptl_crystal_size_min 0.02
_refine_diff_density_max 0.621
_refine_diff_density_min -0.427
_refine_diff_density_rms 0.095
_refine_ls_extinction_method none
_refine_ls_goodness_of_fit_ref 1.024
_refine_ls_hydrogen_treatment constr
_refine_ls_matrix_type full
_refine_ls_number_parameters 455
_refine_ls_number_reflns 7366
_refine_ls_number_restraints 0
_refine_ls_restrained_S_all 1.024
_refine_ls_R_factor_all 0.0940
_refine_ls_R_factor_gt 0.0528
_refine_ls_shift/su_max 0.001
_refine_ls_shift/su_mean 0.000
_refine_ls_structure_factor_coef Fsqd
_refine_ls_weighting_details 'w=1/[\s^2^(Fo^2^)+(0.0603P)^2^+3.0897P] where P=(Fo^2^+2Fc^2^)/3'
_refine_ls_weighting_scheme calc
_refine_ls_wR_factor_gt 0.1106
_refine_ls_wR_factor_ref 0.1269
_reflns_number_gt 5071
_reflns_number_total 7366
_reflns_threshold_expression 'I > 2\s(I)'
_cod_data_source_file c9nj03682b2.cif
_cod_data_source_block 3a_trans
_cod_depositor_comments 'Adding full bibliography for 7058796--7058807.cif.'
_cod_database_code 7058800
_shelx_shelxl_version_number 2018/3
_shelx_space_group_comment
;
The symmetry employed for this shelxl refinement is uniquely defined
by the following loop, which should always be used as a source of
symmetry information in preference to the above space-group names.
They are only intended as comments.
;
_shelx_estimated_absorpt_t_max 0.989
_shelx_estimated_absorpt_t_min 0.851
_olex2_refinement_description
;
1. Fixed Uiso
 At 1.2 times of:
  All C(H) groups, All C(H,H) groups
 At 1.5 times of:
  All C(H,H,H) groups
2.a Secondary CH2 refined with riding coordinates:
 C1(H1A,H1B), C2(H2A,H2B), C50(H50A,H50B), C51(H51A,H51B)
2.b Aromatic/amide H refined with riding coordinates:
 C11(H11), C12(H12), C14(H14), C15(H15), C21(H21), C22(H22), C24(H24),
 C25(H25), C31(H31), C32(H32), C34(H34), C35(H35), C41(H41), C42(H42), C45(H45),
  C46(H46)
2.c Idealised Me refined as rotating group:
 C16(H16A,H16B,H16C), C26(H26A,H26B,H26C), C36(H36A,H36B,H36C), C47(H47A,H47B,
 H47C)
;
_olex2_submission_special_instructions 'No special instructions were received'

loop_
_space_group_symop_operation_xyz
'x, y, z'
'-x, y+1/2, -z+1/2'
'-x, -y, -z'
'x, -y-1/2, z-1/2'

loop_
_atom_site_label
_atom_site_type_symbol
_atom_site_fract_x
_atom_site_fract_y
_atom_site_fract_z
_atom_site_U_iso_or_equiv
_atom_site_adp_type
_atom_site_occupancy
_atom_site_site_symmetry_order
_atom_site_calc_flag
_atom_site_refinement_flags_posn
P1 P 0.16784(13) 0.82123(6) 0.16140(2) 0.0162(2) Uani 1 1 d .
P2 P 0.34037(13) 0.74597(6) 0.07667(2) 0.0163(2) Uani 1 1 d .
S1 S 0.42003(12) 0.79750(6) 0.13319(2) 0.0178(2) Uani 1 1 d .
S2 S 0.02084(13) 0.72365(7) 0.17393(3) 0.0235(2) Uani 1 1 d .
S3 S 0.49106(14) 0.79748(7) 0.03722(3) 0.0257(2) Uani 1 1 d .
O1 O 0.0693(3) 0.89125(17) 0.13374(7) 0.0208(6) Uani 1 1 d .
O2 O 0.1230(3) 0.76093(17) 0.07167(7) 0.0185(6) Uani 1 1 d .
O3 O 0.3830(4) 1.0273(2) 0.30287(8) 0.0350(8) Uani 1 1 d .
O4 O 0.3510(4) 0.36949(18) 0.08867(8) 0.0258(6) Uani 1 1 d .
C1 C -0.0608(5) 0.8705(3) 0.10107(10) 0.0239(9) Uani 1 1 d .
H1A H -0.139696 0.920521 0.094599 0.029 Uiso 1 1 calc R
H1B H -0.142214 0.823419 0.109125 0.029 Uiso 1 1 calc R
C2 C 0.0403(5) 0.8444(3) 0.06482(10) 0.0217(8) Uani 1 1 d .
H2A H -0.047249 0.842353 0.041289 0.026 Uiso 1 1 calc R
H2B H 0.138138 0.886500 0.059530 0.026 Uiso 1 1 calc R
C10 C 0.2484(5) 0.8846(2) 0.20267(9) 0.0178(8) Uani 1 1 d .
C11 C 0.2871(5) 0.8462(3) 0.23975(10) 0.0219(8) Uani 1 1 d .
H11 H 0.280444 0.786141 0.242313 0.026 Uiso 1 1 calc R
C12 C 0.3347(5) 0.8955(3) 0.27241(10) 0.0257(9) Uani 1 1 d .
H12 H 0.361277 0.869522 0.297557 0.031 Uiso 1 1 calc R
C13 C 0.3439(5) 0.9833(3) 0.26859(10) 0.0253(9) Uani 1 1 d .
C14 C 0.3112(5) 1.0219(3) 0.23191(10) 0.0226(8) Uani 1 1 d .
H14 H 0.321261 1.081907 0.229290 0.027 Uiso 1 1 calc R
C15 C 0.2634(5) 0.9717(3) 0.19894(10) 0.0202(8) Uani 1 1 d .
H15 H 0.240986 0.997585 0.173629 0.024 Uiso 1 1 calc R
C16 C 0.3886(7) 1.1177(3) 0.30038(13) 0.0414(12) Uani 1 1 d .
H16A H 0.276073 1.138361 0.286102 0.062 Uiso 1 1 calc GR
H16B H 0.497550 1.135162 0.286038 0.062 Uiso 1 1 calc GR
H16C H 0.396118 1.141925 0.327292 0.062 Uiso 1 1 calc GR
C20 C 0.3511(5) 0.6326(2) 0.08056(10) 0.0161(7) Uani 1 1 d .
C21 C 0.3151(5) 0.5904(3) 0.11606(10) 0.0205(8) Uani 1 1 d .
H21 H 0.289169 0.622104 0.139215 0.025 Uiso 1 1 calc R
C22 C 0.3172(5) 0.5028(3) 0.11743(10) 0.0220(8) Uani 1 1 d .
H22 H 0.293156 0.474640 0.141692 0.026 Uiso 1 1 calc R
C23 C 0.3539(5) 0.4548(2) 0.08386(11) 0.0189(8) Uani 1 1 d .
C24 C 0.3878(5) 0.4965(3) 0.04845(10) 0.0223(8) Uani 1 1 d .
H24 H 0.410918 0.464568 0.025183 0.027 Uiso 1 1 calc R
C25 C 0.3878(5) 0.5845(3) 0.04706(10) 0.0194(8) Uani 1 1 d .
H25 H 0.413362 0.612528 0.022862 0.023 Uiso 1 1 calc R
C26 C 0.4025(6) 0.3179(3) 0.05583(12) 0.0278(9) Uani 1 1 d .
H26A H 0.316828 0.328381 0.032898 0.042 Uiso 1 1 calc GR
H26B H 0.396917 0.257689 0.063335 0.042 Uiso 1 1 calc GR
H26C H 0.528952 0.332179 0.048786 0.042 Uiso 1 1 calc GR
P3 P -0.31809(13) 1.09010(6) 0.15630(3) 0.0183(2) Uani 1 1 d .
P4 P -0.12283(13) 1.15203(6) 0.07271(3) 0.0178(2) Uani 1 1 d .
S4 S -0.05683(12) 1.11353(6) 0.13205(2) 0.0192(2) Uani 1 1 d .
S5 S -0.46928(14) 1.18880(7) 0.16446(3) 0.0294(2) Uani 1 1 d .
S6 S 0.03165(15) 1.08855(7) 0.03787(3) 0.0275(2) Uani 1 1 d .
O5 O -0.4071(4) 1.01706(17) 0.12864(7) 0.0233(6) Uani 1 1 d .
O6 O -0.3404(3) 1.13818(17) 0.06614(7) 0.0211(6) Uani 1 1 d .
O7 O -0.1147(4) 0.90150(19) 0.30421(7) 0.0276(7) Uani 1 1 d .
O8 O -0.1151(4) 1.52729(18) 0.05795(8) 0.0258(6) Uani 1 1 d .
C30 C -0.2464(5) 1.0307(2) 0.19951(10) 0.0182(8) Uani 1 1 d .
C31 C -0.1918(5) 1.0733(3) 0.23462(10) 0.0233(8) Uani 1 1 d .
H31 H -0.185754 1.133725 0.234936 0.028 Uiso 1 1 calc R
C32 C -0.1470(5) 1.0280(3) 0.26865(10) 0.0243(9) Uani 1 1 d .
H32 H -0.109548 1.057361 0.292394 0.029 Uiso 1 1 calc R
C33 C -0.1559(5) 0.9398(3) 0.26867(10) 0.0218(8) Uani 1 1 d .
C34 C -0.2063(5) 0.8961(3) 0.23383(10) 0.0221(8) Uani 1 1 d .
H34 H -0.209503 0.835705 0.233557 0.027 Uiso 1 1 calc R
C35 C -0.2519(5) 0.9422(3) 0.19942(10) 0.0190(8) Uani 1 1 d .
H35 H -0.287288 0.912828 0.175546 0.023 Uiso 1 1 calc R
C36 C -0.1397(6) 0.8116(3) 0.30661(12) 0.0355(11) Uani 1 1 d .
H36A H -0.263365 0.796545 0.295591 0.053 Uiso 1 1 calc GR
H36B H -0.127439 0.793611 0.334532 0.053 Uiso 1 1 calc GR
H36C H -0.045546 0.782898 0.291347 0.053 Uiso 1 1 calc GR
C40 C -0.1087(5) 1.2650(2) 0.07070(10) 0.0170(8) Uani 1 1 d .
C41 C -0.1556(5) 1.3163(3) 0.10307(10) 0.0212(8) Uani 1 1 d .
H41 H -0.186563 1.290199 0.127384 0.025 Uiso 1 1 calc R
C42 C -0.1574(5) 1.4032(3) 0.10013(10) 0.0213(8) Uani 1 1 d .
H42 H -0.186988 1.436777 0.122483 0.026 Uiso 1 1 calc R
C44 C -0.1158(5) 1.4426(3) 0.06433(10) 0.0209(8) Uani 1 1 d .
C45 C -0.0694(5) 1.3922(3) 0.03187(10) 0.0213(8) Uani 1 1 d .
H45 H -0.039718 1.418535 0.007508 0.026 Uiso 1 1 calc R
C46 C -0.0663(5) 1.3048(3) 0.03499(10) 0.0192(8) Uani 1 1 d .
H46 H -0.035216 1.271306 0.012724 0.023 Uiso 1 1 calc R
C47 C -0.1623(6) 1.5815(3) 0.09033(12) 0.0307(10) Uani 1 1 d .
H47A H -0.159243 1.641069 0.081702 0.046 Uiso 1 1 calc GR
H47B H -0.072923 1.573157 0.112808 0.046 Uiso 1 1 calc GR
H47C H -0.287081 1.567442 0.098595 0.046 Uiso 1 1 calc GR
C50 C -0.5344(6) 1.0340(3) 0.09489(11) 0.0285(10) Uani 1 1 d .
H50A H -0.618186 1.081357 0.101481 0.034 Uiso 1 1 calc R
H50B H -0.611164 0.982981 0.089034 0.034 Uiso 1 1 calc R
C51 C -0.4293(6) 1.0571(3) 0.05897(11) 0.0267(9) Uani 1 1 d .
H51A H -0.335089 1.013027 0.054057 0.032 Uiso 1 1 calc R
H51B H -0.515084 1.060701 0.035200 0.032 Uiso 1 1 calc R

loop_
_atom_site_aniso_label
_atom_site_aniso_U_11
_atom_site_aniso_U_22
_atom_site_aniso_U_33
_atom_site_aniso_U_23
_atom_site_aniso_U_13
_atom_site_aniso_U_12
P1 0.0173(5) 0.0132(5) 0.0182(4) -0.0020(3) 0.0014(3) 0.0007(4)
P2 0.0183(5) 0.0152(5) 0.0155(4) -0.0006(3) 0.0018(3) 0.0006(4)
S1 0.0174(5) 0.0181(5) 0.0178(4) -0.0029(3) 0.0010(3) -0.0013(4)
S2 0.0239(5) 0.0180(5) 0.0291(5) -0.0028(4) 0.0072(4) -0.0043(4)
S3 0.0318(6) 0.0238(6) 0.0222(5) 0.0014(4) 0.0089(4) -0.0030(5)
O1 0.0234(14) 0.0163(15) 0.0224(13) -0.0020(10) -0.0041(10) 0.0034(11)
O2 0.0168(13) 0.0168(15) 0.0217(12) -0.0003(10) -0.0015(9) 0.0024(11)
O3 0.0352(18) 0.043(2) 0.0259(14) -0.0190(13) -0.0031(12) -0.0009(15)
O4 0.0281(16) 0.0145(16) 0.0353(15) -0.0013(11) 0.0078(11) 0.0029(12)
C1 0.023(2) 0.023(2) 0.0250(19) -0.0070(16) -0.0067(15) 0.0080(18)
C2 0.028(2) 0.017(2) 0.0196(18) 0.0005(14) -0.0043(14) 0.0068(17)
C10 0.0176(19) 0.020(2) 0.0163(16) -0.0011(14) 0.0028(13) 0.0003(16)
C11 0.026(2) 0.018(2) 0.0218(18) 0.0035(15) 0.0011(14) 0.0004(17)
C12 0.027(2) 0.033(3) 0.0175(17) 0.0012(16) -0.0016(14) 0.0018(19)
C13 0.020(2) 0.034(3) 0.0218(18) -0.0122(17) 0.0009(14) -0.0009(19)
C14 0.023(2) 0.016(2) 0.0288(19) -0.0069(15) 0.0024(15) -0.0005(17)
C15 0.022(2) 0.019(2) 0.0194(17) 0.0008(14) 0.0042(13) 0.0010(17)
C16 0.040(3) 0.042(3) 0.041(2) -0.029(2) -0.0074(19) 0.004(2)
C20 0.0138(18) 0.014(2) 0.0207(17) -0.0008(14) 0.0028(12) 0.0027(16)
C21 0.022(2) 0.021(2) 0.0185(17) -0.0016(15) 0.0051(13) 0.0047(17)
C22 0.023(2) 0.022(2) 0.0215(18) 0.0029(15) 0.0067(14) 0.0019(18)
C23 0.0107(18) 0.014(2) 0.0315(19) -0.0008(15) 0.0005(13) 0.0013(16)
C24 0.026(2) 0.019(2) 0.0220(18) -0.0055(15) 0.0045(14) 0.0030(18)
C25 0.021(2) 0.019(2) 0.0179(17) -0.0003(14) 0.0018(13) -0.0007(17)
C26 0.025(2) 0.017(2) 0.042(2) -0.0078(17) 0.0043(16) 0.0030(18)
P3 0.0184(5) 0.0143(5) 0.0222(4) 0.0016(4) 0.0015(3) 0.0013(4)
P4 0.0213(5) 0.0149(5) 0.0173(4) 0.0010(4) -0.0001(3) 0.0035(4)
S4 0.0194(5) 0.0200(5) 0.0180(4) 0.0035(3) -0.0005(3) 0.0020(4)
S5 0.0284(6) 0.0209(6) 0.0396(6) 0.0044(4) 0.0093(4) 0.0100(5)
S6 0.0374(6) 0.0259(6) 0.0195(4) -0.0003(4) 0.0041(4) 0.0113(5)
O5 0.0247(14) 0.0183(16) 0.0262(13) 0.0032(11) -0.0083(10) -0.0007(12)
O6 0.0214(14) 0.0157(15) 0.0257(13) 0.0000(10) -0.0048(10) 0.0005(12)
O7 0.0358(17) 0.0295(18) 0.0174(12) 0.0059(11) 0.0012(10) -0.0001(14)
O8 0.0262(16) 0.0154(16) 0.0362(15) 0.0016(11) 0.0054(11) -0.0011(12)
C30 0.0162(19) 0.019(2) 0.0199(17) 0.0038(14) 0.0031(13) 0.0002(16)
C31 0.026(2) 0.016(2) 0.029(2) -0.0020(15) 0.0044(15) -0.0004(17)
C32 0.029(2) 0.026(2) 0.0184(17) -0.0048(15) 0.0035(14) 0.0000(18)
C33 0.020(2) 0.025(2) 0.0208(18) 0.0031(15) 0.0030(13) 0.0002(17)
C34 0.026(2) 0.017(2) 0.0237(18) 0.0019(15) 0.0051(14) -0.0006(17)
C35 0.021(2) 0.021(2) 0.0152(16) -0.0030(14) 0.0008(13) 0.0024(17)
C36 0.040(3) 0.033(3) 0.034(2) 0.0151(19) -0.0017(18) -0.007(2)
C40 0.0149(18) 0.016(2) 0.0195(17) 0.0024(14) 0.0000(13) -0.0012(16)
C41 0.027(2) 0.016(2) 0.0213(18) 0.0022(14) 0.0025(14) 0.0000(17)
C42 0.017(2) 0.023(2) 0.0234(18) -0.0026(15) 0.0030(13) -0.0044(17)
C44 0.0134(19) 0.020(2) 0.0295(19) 0.0036(15) -0.0010(14) -0.0003(16)
C45 0.023(2) 0.020(2) 0.0207(17) 0.0055(15) 0.0014(14) -0.0020(17)
C46 0.0155(19) 0.021(2) 0.0207(17) 0.0004(14) -0.0001(13) 0.0028(17)
C47 0.029(2) 0.018(2) 0.045(2) -0.0049(18) 0.0021(17) 0.0005(19)
C50 0.024(2) 0.030(3) 0.030(2) 0.0056(17) -0.0123(16) -0.0046(19)
C51 0.034(2) 0.018(2) 0.0274(19) 0.0011(16) -0.0088(16) -0.0056(18)

loop_
_atom_type_symbol
_atom_type_description
_atom_type_scat_dispersion_real
_atom_type_scat_dispersion_imag
_atom_type_scat_source
C C 0.0033 0.0016 'International Tables Vol C Tables 4.2.6.8 and 6.1.1.4'
H H 0.0000 0.0000 'International Tables Vol C Tables 4.2.6.8 and 6.1.1.4'
O O 0.0106 0.0060 'International Tables Vol C Tables 4.2.6.8 and 6.1.1.4'
P P 0.1023 0.0942 'International Tables Vol C Tables 4.2.6.8 and 6.1.1.4'
S S 0.1246 0.1234 'International Tables Vol C Tables 4.2.6.8 and 6.1.1.4'

loop_
_geom_angle_atom_site_label_1
_geom_angle_atom_site_label_2
_geom_angle_atom_site_label_3
_geom_angle
S2 P1 S1 116.79(6)
O1 P1 S1 103.37(11)
O1 P1 S2 116.33(11)
O1 P1 C10 100.95(16)
C10 P1 S1 100.89(12)
C10 P1 S2 116.05(13)
S3 P2 S1 108.43(6)
O2 P2 S1 105.35(10)
O2 P2 S3 116.78(10)
O2 P2 C20 101.22(16)
C20 P2 S1 107.83(11)
C20 P2 S3 116.37(12)
P2 S1 P1 105.28(5)
C1 O1 P1 123.0(3)
C2 O2 P2 123.1(2)
C13 O3 C16 117.5(3)
C23 O4 C26 117.7(3)
O1 C1 H1A 109.5
O1 C1 H1B 109.5
O1 C1 C2 110.7(3)
H1A C1 H1B 108.1
C2 C1 H1A 109.5
C2 C1 H1B 109.5
O2 C2 C1 109.1(3)
O2 C2 H2A 109.9
O2 C2 H2B 109.9
C1 C2 H2A 109.9
C1 C2 H2B 109.9
H2A C2 H2B 108.3
C11 C10 P1 119.8(3)
C15 C10 P1 120.5(3)
C15 C10 C11 119.6(3)
C10 C11 H11 120.0
C12 C11 C10 120.0(4)
C12 C11 H11 120.0
C11 C12 H12 120.1
C11 C12 C13 119.8(3)
C13 C12 H12 120.1
O3 C13 C12 115.8(4)
O3 C13 C14 123.4(4)
C14 C13 C12 120.8(3)
C13 C14 H14 120.5
C13 C14 C15 119.1(4)
C15 C14 H14 120.5
C10 C15 C14 120.6(3)
C10 C15 H15 119.7
C14 C15 H15 119.7
O3 C16 H16A 109.5
O3 C16 H16B 109.5
O3 C16 H16C 109.5
H16A C16 H16B 109.5
H16A C16 H16C 109.5
H16B C16 H16C 109.5
C21 C20 P2 121.7(3)
C25 C20 P2 119.4(3)
C25 C20 C21 118.8(4)
C20 C21 H21 120.0
C22 C21 C20 120.0(3)
C22 C21 H21 120.0
C21 C22 H22 119.5
C21 C22 C23 121.1(3)
C23 C22 H22 119.5
O4 C23 C22 115.9(3)
O4 C23 C24 125.1(3)
C24 C23 C22 119.0(4)
C23 C24 H24 120.0
C25 C24 C23 120.0(3)
C25 C24 H24 120.0
C20 C25 H25 119.5
C24 C25 C20 121.0(3)
C24 C25 H25 119.5
O4 C26 H26A 109.5
O4 C26 H26B 109.5
O4 C26 H26C 109.5
H26A C26 H26B 109.5
H26A C26 H26C 109.5
H26B C26 H26C 109.5
S5 P3 S4 115.81(6)
O5 P3 S4 104.08(11)
O5 P3 S5 116.58(11)
O5 P3 C30 101.06(16)
C30 P3 S4 99.97(12)
C30 P3 S5 116.87(13)
S6 P4 S4 108.16(6)
O6 P4 S4 105.68(10)
O6 P4 S6 116.04(11)
O6 P4 C40 100.89(16)
C40 P4 S4 108.06(12)
C40 P4 S6 117.18(13)
P4 S4 P3 104.19(5)
C50 O5 P3 123.2(3)
C51 O6 P4 125.0(2)
C33 O7 C36 117.7(3)
C44 O8 C47 117.6(3)
C31 C30 P3 119.7(3)
C35 C30 P3 121.0(3)
C35 C30 C31 119.2(3)
C30 C31 H31 120.0
C32 C31 C30 120.0(4)
C32 C31 H31 120.0
C31 C32 H32 119.7
C31 C32 C33 120.6(3)
C33 C32 H32 119.7
O7 C33 C32 115.8(3)
O7 C33 C34 124.0(4)
C32 C33 C34 120.2(3)
C33 C34 H34 120.5
C35 C34 C33 119.1(4)
C35 C34 H34 120.5
C30 C35 H35 119.6
C34 C35 C30 120.8(3)
C34 C35 H35 119.6
O7 C36 H36A 109.5
O7 C36 H36B 109.5
O7 C36 H36C 109.5
H36A C36 H36B 109.5
H36A C36 H36C 109.5
H36B C36 H36C 109.5
C41 C40 P4 121.7(3)
C46 C40 P4 119.6(3)
C46 C40 C41 118.5(4)
C40 C41 H41 119.4
C42 C41 C40 121.2(3)
C42 C41 H41 119.4
C41 C42 H42 119.9
C41 C42 C44 120.2(4)
C44 C42 H42 119.9
O8 C44 C42 125.2(4)
O8 C44 C45 115.6(3)
C42 C44 C45 119.2(4)
C44 C45 H45 119.7
C46 C45 C44 120.5(3)
C46 C45 H45 119.7
C40 C46 H46 119.8
C45 C46 C40 120.5(3)
C45 C46 H46 119.8
O8 C47 H47A 109.5
O8 C47 H47B 109.5
O8 C47 H47C 109.5
H47A C47 H47B 109.5
H47A C47 H47C 109.5
H47B C47 H47C 109.5
O5 C50 H50A 109.6
O5 C50 H50B 109.6
O5 C50 C51 110.3(3)
H50A C50 H50B 108.1
C51 C50 H50A 109.6
C51 C50 H50B 109.6
O6 C51 C50 108.5(3)
O6 C51 H51A 110.0
O6 C51 H51B 110.0
C50 C51 H51A 110.0
C50 C51 H51B 110.0
H51A C51 H51B 108.4

loop_
_geom_bond_atom_site_label_1
_geom_bond_atom_site_label_2
_geom_bond_distance
P1 S1 2.1240(13)
P1 S2 1.9227(14)
P1 O1 1.588(3)
P1 C10 1.783(3)
P2 S1 2.1199(12)
P2 S3 1.9304(13)
P2 O2 1.589(2)
P2 C20 1.788(4)
O1 C1 1.449(4)
O2 C2 1.455(4)
O3 C13 1.362(4)
O3 C16 1.424(6)
O4 C23 1.350(5)
O4 C26 1.432(4)
C1 H1A 0.9900
C1 H1B 0.9900
C1 C2 1.505(5)
C2 H2A 0.9900
C2 H2B 0.9900
C10 C11 1.400(5)
C10 C15 1.379(6)
C11 H11 0.9500
C11 C12 1.374(5)
C12 H12 0.9500
C12 C13 1.388(6)
C13 C14 1.384(5)
C14 H14 0.9500
C14 C15 1.391(5)
C15 H15 0.9500
C16 H16A 0.9800
C16 H16B 0.9800
C16 H16C 0.9800
C20 C21 1.400(5)
C20 C25 1.391(5)
C21 H21 0.9500
C21 C22 1.377(6)
C22 H22 0.9500
C22 C23 1.392(5)
C23 C24 1.390(5)
C24 H24 0.9500
C24 C25 1.384(6)
C25 H25 0.9500
C26 H26A 0.9800
C26 H26B 0.9800
C26 H26C 0.9800
P3 S4 2.1210(13)
P3 S5 1.9238(14)
P3 O5 1.594(3)
P3 C30 1.783(3)
P4 S4 2.1169(12)
P4 S6 1.9309(14)
P4 O6 1.591(3)
P4 C40 1.781(4)
O5 C50 1.452(4)
O6 C51 1.442(5)
O7 C33 1.358(4)
O7 C36 1.427(5)
O8 C44 1.348(5)
O8 C47 1.436(5)
C30 C31 1.398(5)
C30 C35 1.391(6)
C31 H31 0.9500
C31 C32 1.373(5)
C32 H32 0.9500
C32 C33 1.388(6)
C33 C34 1.391(5)
C34 H34 0.9500
C34 C35 1.391(5)
C35 H35 0.9500
C36 H36A 0.9800
C36 H36B 0.9800
C36 H36C 0.9800
C40 C41 1.407(5)
C40 C46 1.399(5)
C41 H41 0.9500
C41 C42 1.369(6)
C42 H42 0.9500
C42 C44 1.398(5)
C44 C45 1.401(5)
C45 H45 0.9500
C45 C46 1.378(6)
C46 H46 0.9500
C47 H47A 0.9800
C47 H47B 0.9800
C47 H47C 0.9800
C50 H50A 0.9900
C50 H50B 0.9900
C50 C51 1.499(5)
C51 H51A 0.9900
C51 H51B 0.9900

loop_
_geom_torsion_atom_site_label_1
_geom_torsion_atom_site_label_2
_geom_torsion_atom_site_label_3
_geom_torsion_atom_site_label_4
_geom_torsion
P1 O1 C1 C2 -80.6(4)
P1 C10 C11 C12 -174.7(3)
P1 C10 C15 C14 174.5(3)
P2 O2 C2 C1 -111.4(3)
P2 C20 C21 C22 177.3(3)
P2 C20 C25 C24 -176.7(3)
S1 P1 O1 C1 92.5(3)
S1 P1 C10 C11 -95.9(3)
S1 P1 C10 C15 87.6(3)
S1 P2 O2 C2 71.6(2)
S1 P2 C20 C21 31.6(3)
S1 P2 C20 C25 -151.4(3)
S2 P1 O1 C1 -36.9(3)
S2 P1 C10 C11 31.4(3)
S2 P1 C10 C15 -145.1(3)
S3 P2 O2 C2 -48.8(3)
S3 P2 C20 C21 153.6(3)
S3 P2 C20 C25 -29.4(3)
O1 P1 C10 C11 158.1(3)
O1 P1 C10 C15 -18.4(3)
O1 C1 C2 O2 71.6(4)
O2 P2 C20 C21 -78.7(3)
O2 P2 C20 C25 98.3(3)
O3 C13 C14 C15 -176.9(3)
O4 C23 C24 C25 -179.8(4)
C10 P1 O1 C1 -163.4(3)
C10 C11 C12 C13 0.2(6)
C11 C10 C15 C14 -2.0(6)
C11 C12 C13 O3 176.8(3)
C11 C12 C13 C14 -2.0(6)
C12 C13 C14 C15 1.9(6)
C13 C14 C15 C10 0.1(6)
C15 C10 C11 C12 1.8(6)
C16 O3 C13 C12 -178.3(4)
C16 O3 C13 C14 0.5(6)
C20 P2 O2 C2 -176.2(2)
C20 C21 C22 C23 -0.3(6)
C21 C20 C25 C24 0.5(6)
C21 C22 C23 O4 -179.6(3)
C21 C22 C23 C24 -0.4(6)
C22 C23 C24 C25 1.1(6)
C23 C24 C25 C20 -1.1(6)
C25 C20 C21 C22 0.3(6)
C26 O4 C23 C22 -175.1(3)
C26 O4 C23 C24 5.7(6)
P3 O5 C50 C51 82.7(4)
P3 C30 C31 C32 176.1(3)
P3 C30 C35 C34 -176.2(3)
P4 O6 C51 C50 110.5(3)
P4 C40 C41 C42 -175.1(3)
P4 C40 C46 C45 174.8(3)
S4 P3 O5 C50 -95.5(3)
S4 P3 C30 C31 85.5(3)
S4 P3 C30 C35 -97.4(3)
S4 P4 O6 C51 -77.5(3)
S4 P4 C40 C41 -33.4(3)
S4 P4 C40 C46 152.5(3)
S5 P3 O5 C50 33.3(3)
S5 P3 C30 C31 -40.3(3)
S5 P3 C30 C35 136.8(3)
S6 P4 O6 C51 42.3(3)
S6 P4 C40 C41 -155.8(3)
S6 P4 C40 C46 30.1(3)
O5 P3 C30 C31 -167.9(3)
O5 P3 C30 C35 9.2(4)
O5 C50 C51 O6 -67.6(4)
O6 P4 C40 C41 77.3(3)
O6 P4 C40 C46 -96.9(3)
O7 C33 C34 C35 177.8(3)
O8 C44 C45 C46 -179.7(3)
C30 P3 O5 C50 161.1(3)
C30 C31 C32 C33 -0.2(6)
C31 C30 C35 C34 0.9(6)
C31 C32 C33 O7 -177.9(3)
C31 C32 C33 C34 1.5(6)
C32 C33 C34 C35 -1.6(6)
C33 C34 C35 C30 0.4(6)
C35 C30 C31 C32 -0.9(6)
C36 O7 C33 C32 173.9(4)
C36 O7 C33 C34 -5.5(5)
C40 P4 O6 C51 170.0(3)
C40 C41 C42 C44 1.3(6)
C41 C40 C46 C45 0.5(5)
C41 C42 C44 O8 179.3(4)
C41 C42 C44 C45 -1.1(6)
C42 C44 C45 C46 0.6(6)
C44 C45 C46 C40 -0.3(6)
C46 C40 C41 C42 -0.9(6)
C47 O8 C44 C42 -0.5(6)
C47 O8 C44 C45 179.8(3)
